data_1565780
loop_
_publ_author_name
'Nashre-ul-Islam, Swah Mohd.'
'Dutta, Debajit'
'Verma, Akalesh K.'
'Nath, Hiren'
'Frontera, Antonio'
'Sharma, Pranay'
'Bhattacharyya, Manjit K.'

_publ_section_title
;
 Antiproliferative evaluation and supramolecular association involving
 electrostatically enhanced \p-\p interaction in isostructural
 coordination solids of Mn(II), Co(II) and Zn(II) chlorobenzoates:
 Experimental and theoretical studies
;
_journal_name_full 'Inorganica Chimica Acta'
_journal_page_first 119161
_journal_paper_doi 10.1016/j.ica.2019.119161
_journal_volume 498
_journal_year 2019
_chemical_formula_sum 'C26 H20 Cl2 Co N4 O6'
_chemical_formula_weight 614.29
_space_group_crystal_system monoclinic
_space_group_IT_number 14
_space_group_name_Hall '-P 2ybc'
_space_group_name_H-M_alt 'P 1 21/c 1'
_atom_sites_solution_hydrogens mixed
_audit_creation_method SHELXL-2018/3
_cell_angle_alpha 90
_cell_angle_beta 101.261(2)
_cell_angle_gamma 90
_cell_formula_units_Z 2
_cell_length_a 7.0876(2)
_cell_length_b 13.6906(4)
_cell_length_c 14.1247(4)
_cell_measurement_reflns_used 7695
_cell_measurement_temperature 293(2)
_cell_measurement_theta_max 27.08
_cell_measurement_theta_min 2.93
_cell_volume 1344.18(7)
_computing_cell_refinement 'Bruker SMART'
_computing_data_collection 'Bruker SMART'
_computing_data_reduction 'Bruker SAINT'
_computing_molecular_graphics 'Bruker SHELXTL'
_computing_publication_material 'Bruker SHELXTL'
_computing_structure_refinement 'SHELXL-2018/3 (Sheldrick, 2018)'
_computing_structure_solution 'Bruker SHELXTL'
_diffrn_ambient_temperature 293(2)
_diffrn_measured_fraction_theta_full 0.999
_diffrn_measured_fraction_theta_max 0.974
_diffrn_measurement_device_type 'CCD area detector'
_diffrn_measurement_method 'phi and omega scans'
_diffrn_radiation_type MoK\a
_diffrn_radiation_wavelength 0.71073
_diffrn_reflns_av_R_equivalents 0.0303
_diffrn_reflns_av_unetI/netI 0.0187
_diffrn_reflns_Laue_measured_fraction_full 0.999
_diffrn_reflns_Laue_measured_fraction_max 0.974
_diffrn_reflns_limit_h_max 9
_diffrn_reflns_limit_h_min -9
_diffrn_reflns_limit_k_max 18
_diffrn_reflns_limit_k_min -17
_diffrn_reflns_limit_l_max 17
_diffrn_reflns_limit_l_min -18
_diffrn_reflns_number 23133
_diffrn_reflns_point_group_measured_fraction_full 0.999
_diffrn_reflns_point_group_measured_fraction_max 0.974
_diffrn_reflns_theta_full 25.242
_diffrn_reflns_theta_max 28.083
_diffrn_reflns_theta_min 2.091
_exptl_absorpt_coefficient_mu 0.885
_exptl_crystal_colour pink
_exptl_crystal_density_diffrn 1.518
_exptl_crystal_description plate
_exptl_crystal_F_000 626
_exptl_crystal_size_max 0.24
_exptl_crystal_size_mid 0.18
_exptl_crystal_size_min 0.14
_refine_diff_density_max 0.299
_refine_diff_density_min -0.311
_refine_diff_density_rms 0.049
_refine_ls_extinction_coef .
_refine_ls_extinction_method none
_refine_ls_goodness_of_fit_ref 1.047
_refine_ls_hydrogen_treatment constr
_refine_ls_matrix_type full
_refine_ls_number_parameters 178
_refine_ls_number_reflns 3194
_refine_ls_number_restraints 0
_refine_ls_restrained_S_all 1.047
_refine_ls_R_factor_all 0.0376
_refine_ls_R_factor_gt 0.0294
_refine_ls_shift/su_max 0.001
_refine_ls_shift/su_mean 0.000
_refine_ls_structure_factor_coef Fsqd
_refine_ls_weighting_details 'w=1/[\s^2^(Fo^2^)+(0.0457P)^2^+0.2489P] where P=(Fo^2^+2Fc^2^)/3'
_refine_ls_weighting_scheme calc
_refine_ls_wR_factor_gt 0.0800
_refine_ls_wR_factor_ref 0.0842
_reflns_Friedel_coverage 0.000
_reflns_Friedel_fraction_full .
_reflns_Friedel_fraction_max .
_reflns_number_gt 2685
_reflns_number_total 3194
_reflns_threshold_expression 'I > 2\s(I)'
_cod_data_source_file Co_3-CNpy_2_2-ClBz_2_H2O_2.cif
_cod_data_source_block 1
_cod_depositor_comments
;
The following automatic conversions were performed:

data item '_space_group_crystal_system' value 'Monoclinic' was
changed to 'monoclinic' in accordance with the built-in table derived
from the CIF Core dictionary named 'cif_core.dic' version 2.4.5 last
updated on 2014-11-21.

Automatic conversion script
Id: cif_fix_values 8738 2021-04-28 16:35:53Z antanas 
;
_cod_original_sg_symbol_H-M 'P 21/c'
_cod_database_code 1565780
_shelx_shelxl_version_number 2018/3
_shelx_space_group_comment
;
The symmetry employed for this shelxl refinement is uniquely defined
by the following loop, which should always be used as a source of
symmetry information in preference to the above space-group names.
They are only intended as comments.
;

loop_
_space_group_symop_operation_xyz
'x, y, z'
'-x, y+1/2, -z+1/2'
'-x, -y, -z'
'x, -y-1/2, z-1/2'

loop_
_atom_site_label
_atom_site_type_symbol
_atom_site_fract_x
_atom_site_fract_y
_atom_site_fract_z
_atom_site_U_iso_or_equiv
_atom_site_adp_type
_atom_site_occupancy
_atom_site_site_symmetry_order
_atom_site_calc_flag
_atom_site_refinement_flags_posn
_atom_site_refinement_flags_adp
_atom_site_refinement_flags_occupancy
_atom_site_disorder_assembly
_atom_site_disorder_group
Co1 Co 0.500000 0.000000 0.500000 0.03433(10) Uani 1 2 d S . P . .
Cl1 Cl 0.85550(8) 0.14059(3) 0.81279(3) 0.05722(14) Uani 1 1 d . . . . .
O2 O 0.63831(16) 0.10769(8) 0.59182(8) 0.0425(3) Uani 1 1 d . . . . .
O3 O 0.91001(18) 0.13011(9) 0.53715(10) 0.0535(3) Uani 1 1 d . . . . .
O1 O 0.25126(16) 0.02671(9) 0.55620(9) 0.0457(3) Uani 1 1 d . . . . .
C8 C 0.8288(2) 0.24550(11) 0.64702(11) 0.0366(3) Uani 1 1 d . . . . .
N1 N 0.42728(19) 0.11068(10) 0.38730(9) 0.0409(3) Uani 1 1 d . . . . .
C7 C 0.7915(2) 0.15269(11) 0.58871(11) 0.0363(3) Uani 1 1 d . . . . .
C9 C 0.8348(3) 0.33351(12) 0.59847(12) 0.0476(4) Uani 1 1 d . . . . .
H9 H 0.821382 0.333316 0.531646 0.057 Uiso 1 1 calc R U . . .
C13 C 0.8539(2) 0.24862(11) 0.74696(11) 0.0394(3) Uani 1 1 d . . . . .
C4 C 0.3720(3) 0.27689(14) 0.33593(15) 0.0588(5) Uani 1 1 d . . . . .
H4 H 0.361666 0.342107 0.352613 0.071 Uiso 1 1 calc R U . . .
C1 C 0.4044(2) 0.08435(13) 0.29465(11) 0.0427(4) Uani 1 1 d . . . . .
H1 H 0.415094 0.018667 0.279722 0.051 Uiso 1 1 calc R U . . .
C5 C 0.4095(3) 0.20570(13) 0.40647(13) 0.0482(4) Uani 1 1 d . . . . .
H5 H 0.422970 0.224762 0.470645 0.058 Uiso 1 1 calc R U . . .
C10 C 0.8605(3) 0.42120(13) 0.64774(14) 0.0548(4) Uani 1 1 d . . . . .
H10 H 0.860084 0.479523 0.613942 0.066 Uiso 1 1 calc R U . . .
C12 C 0.8849(3) 0.33554(13) 0.79707(13) 0.0489(4) Uani 1 1 d . . . . .
H12 H 0.904413 0.335909 0.864123 0.059 Uiso 1 1 calc R U . . .
C2 C 0.3653(2) 0.15179(14) 0.21985(12) 0.0476(4) Uani 1 1 d . . . . .
C3 C 0.3504(3) 0.24982(15) 0.24092(14) 0.0578(5) Uani 1 1 d . . . . .
H3 H 0.326415 0.296190 0.191927 0.069 Uiso 1 1 calc R U . . .
C6 C 0.3390(3) 0.11785(16) 0.12140(14) 0.0605(5) Uani 1 1 d . . . . .
C11 C 0.8867(3) 0.42215(13) 0.74673(14) 0.0542(4) Uani 1 1 d . . . . .
H11 H 0.905612 0.481100 0.779958 0.065 Uiso 1 1 calc R U . . .
N2 N 0.3162(3) 0.09269(19) 0.04347(13) 0.0886(6) Uani 1 1 d . . . . .
H1B H 0.177300 0.075500 0.548500 0.080 Uiso 1 1 d . U . . .
H1A H 0.202566 -0.020860 0.529253 0.062 Uiso 1 1 d . U . . .

loop_
_atom_site_aniso_label
_atom_site_aniso_U_11
_atom_site_aniso_U_22
_atom_site_aniso_U_33
_atom_site_aniso_U_23
_atom_site_aniso_U_13
_atom_site_aniso_U_12
Co1 0.03405(16) 0.03783(17) 0.03057(16) -0.00331(10) 0.00499(11) -0.00258(11)
Cl1 0.0798(3) 0.0475(2) 0.0418(2) 0.00589(17) 0.0057(2) 0.0050(2)
O2 0.0436(6) 0.0464(6) 0.0373(6) -0.0086(5) 0.0072(5) -0.0105(5)
O3 0.0463(7) 0.0493(7) 0.0690(8) -0.0157(6) 0.0212(6) -0.0017(5)
O1 0.0395(6) 0.0477(6) 0.0513(7) -0.0053(5) 0.0121(5) 0.0000(5)
C8 0.0308(7) 0.0394(8) 0.0385(8) -0.0023(6) 0.0039(6) -0.0003(6)
N1 0.0404(7) 0.0437(7) 0.0370(7) 0.0006(5) 0.0038(5) -0.0016(6)
C7 0.0369(8) 0.0370(8) 0.0331(7) 0.0021(6) 0.0018(6) 0.0021(6)
C9 0.0534(10) 0.0457(9) 0.0419(9) 0.0021(7) 0.0046(7) -0.0065(8)
C13 0.0375(8) 0.0412(8) 0.0389(8) -0.0004(6) 0.0060(6) 0.0018(6)
C4 0.0635(12) 0.0446(10) 0.0659(12) 0.0045(9) 0.0066(9) 0.0066(9)
C1 0.0421(8) 0.0468(9) 0.0387(8) -0.0002(7) 0.0064(6) -0.0047(7)
C5 0.0515(10) 0.0463(9) 0.0445(9) -0.0015(7) 0.0041(7) 0.0030(8)
C10 0.0608(11) 0.0384(9) 0.0649(12) 0.0024(8) 0.0112(9) -0.0062(8)
C12 0.0509(10) 0.0528(10) 0.0443(9) -0.0114(7) 0.0119(8) -0.0014(8)
C2 0.0403(9) 0.0626(11) 0.0387(9) 0.0075(7) 0.0049(7) -0.0040(7)
C3 0.0570(11) 0.0593(12) 0.0545(11) 0.0187(9) 0.0044(9) 0.0031(9)
C6 0.0579(12) 0.0815(14) 0.0415(10) 0.0090(9) 0.0083(8) -0.0039(10)
C11 0.0615(11) 0.0412(9) 0.0622(11) -0.0139(8) 0.0177(9) -0.0075(8)
N2 0.1006(16) 0.1171(18) 0.0470(11) -0.0012(11) 0.0119(10) -0.0082(14)

loop_
_atom_type_symbol
_atom_type_description
_atom_type_scat_dispersion_real
_atom_type_scat_dispersion_imag
_atom_type_scat_source
C C 0.0033 0.0016 'International Tables Vol C Tables 4.2.6.8 and 6.1.1.4'
H H 0.0000 0.0000 'International Tables Vol C Tables 4.2.6.8 and 6.1.1.4'
N N 0.0061 0.0033 'International Tables Vol C Tables 4.2.6.8 and 6.1.1.4'
O O 0.0106 0.0060 'International Tables Vol C Tables 4.2.6.8 and 6.1.1.4'
Cl Cl 0.1484 0.1585 'International Tables Vol C Tables 4.2.6.8 and 6.1.1.4'
Co Co 0.3494 0.9721 'International Tables Vol C Tables 4.2.6.8 and 6.1.1.4'

loop_
_geom_angle_atom_site_label_1
_geom_angle_atom_site_label_2
_geom_angle_atom_site_label_3
_geom_angle
_geom_angle_site_symmetry_1
_geom_angle_site_symmetry_3
O2 Co1 O2 180.0 . 3_656
O2 Co1 O1 88.23(4) . .
O2 Co1 O1 91.77(4) 3_656 .
O2 Co1 O1 91.77(4) . 3_656
O2 Co1 O1 88.23(4) 3_656 3_656
O1 Co1 O1 180.0 . 3_656
O2 Co1 N1 91.25(5) . 3_656
O2 Co1 N1 88.74(5) 3_656 3_656
O1 Co1 N1 86.64(5) . 3_656
O1 Co1 N1 93.36(5) 3_656 3_656
O2 Co1 N1 88.74(5) . .
O2 Co1 N1 91.26(5) 3_656 .
O1 Co1 N1 93.36(5) . .
O1 Co1 N1 86.64(5) 3_656 .
N1 Co1 N1 180.0 3_656 .
C7 O2 Co1 129.15(10) . .
Co1 O1 H1B 129.45(10) . .
Co1 O1 H1A 89.68(8) . .
H1B O1 H1A 112.65(14) . .
C13 C8 C9 117.66(14) . .
C13 C8 C7 123.70(14) . .
C9 C8 C7 118.63(14) . .
C1 N1 C5 117.49(14) . .
C1 N1 Co1 119.51(11) . .
C5 N1 Co1 122.97(11) . .
O3 C7 O2 125.54(15) . .
O3 C7 C8 117.34(14) . .
O2 C7 C8 116.99(13) . .
C10 C9 C8 121.20(16) . .
C10 C9 H9 119.4 . .
C8 C9 H9 119.4 . .
C12 C13 C8 121.60(15) . .
C12 C13 Cl1 118.26(13) . .
C8 C13 Cl1 120.10(12) . .
C3 C4 C5 118.94(18) . .
C3 C4 H4 120.5 . .
C5 C4 H4 120.5 . .
N1 C1 C2 122.23(16) . .
N1 C1 H1 118.9 . .
C2 C1 H1 118.9 . .
N1 C5 C4 123.46(17) . .
N1 C5 H5 118.3 . .
C4 C5 H5 118.3 . .
C11 C10 C9 119.94(17) . .
C11 C10 H10 120.0 . .
C9 C10 H10 120.0 . .
C13 C12 C11 119.46(16) . .
C13 C12 H12 120.3 . .
C11 C12 H12 120.3 . .
C3 C2 C1 119.57(17) . .
C3 C2 C6 121.24(17) . .
C1 C2 C6 119.19(18) . .
C4 C3 C2 118.29(17) . .
C4 C3 H3 120.9 . .
C2 C3 H3 120.9 . .
N2 C6 C2 178.7(3) . .
C10 C11 C12 120.11(16) . .
C10 C11 H11 119.9 . .
C12 C11 H11 119.9 . .

loop_
_geom_bond_atom_site_label_1
_geom_bond_atom_site_label_2
_geom_bond_distance
_geom_bond_site_symmetry_2
Co1 O2 2.0785(10) .
Co1 O2 2.0785(10) 3_656
Co1 O1 2.1020(11) .
Co1 O1 2.1020(11) 3_656
Co1 N1 2.1852(13) 3_656
Co1 N1 2.1852(13) .
Cl1 C13 1.7459(16) .
O2 C7 1.2567(19) .
O3 C7 1.2530(19) .
O1 H1B 0.8430(12) .
O1 H1A 0.7980(12) .
C8 C13 1.389(2) .
C8 C9 1.391(2) .
C8 C7 1.509(2) .
N1 C1 1.336(2) .
N1 C5 1.340(2) .
C9 C10 1.382(3) .
C9 H9 0.9300 .
C13 C12 1.380(2) .
C4 C3 1.372(3) .
C4 C5 1.382(3) .
C4 H4 0.9300 .
C1 C2 1.390(2) .
C1 H1 0.9300 .
C5 H5 0.9300 .
C10 C11 1.374(3) .
C10 H10 0.9300 .
C12 C11 1.384(3) .
C12 H12 0.9300 .
C2 C3 1.383(3) .
C2 C6 1.443(3) .
C3 H3 0.9300 .
C6 N2 1.134(3) .
C11 H11 0.9300 .

loop_
_geom_torsion_atom_site_label_1
_geom_torsion_atom_site_label_2
_geom_torsion_atom_site_label_3
_geom_torsion_atom_site_label_4
_geom_torsion
_geom_torsion_site_symmetry_1
_geom_torsion_site_symmetry_2
_geom_torsion_site_symmetry_3
_geom_torsion_site_symmetry_4
Co1 O2 C7 O3 -12.3(2) . . . .
Co1 O2 C7 C8 163.37(10) . . . .
C13 C8 C7 O3 -120.60(17) . . . .
C9 C8 C7 O3 60.7(2) . . . .
C13 C8 C7 O2 63.4(2) . . . .
C9 C8 C7 O2 -115.31(17) . . . .
C13 C8 C9 C10 -1.5(2) . . . .
C7 C8 C9 C10 177.31(16) . . . .
C9 C8 C13 C12 -0.3(2) . . . .
C7 C8 C13 C12 -179.04(14) . . . .
C9 C8 C13 Cl1 -178.00(12) . . . .
C7 C8 C13 Cl1 3.3(2) . . . .
C5 N1 C1 C2 0.6(2) . . . .
Co1 N1 C1 C2 -177.53(12) . . . .
C1 N1 C5 C4 -1.0(3) . . . .
Co1 N1 C5 C4 176.99(14) . . . .
C3 C4 C5 N1 0.4(3) . . . .
C8 C9 C10 C11 2.1(3) . . . .
C8 C13 C12 C11 1.5(3) . . . .
Cl1 C13 C12 C11 179.23(14) . . . .
N1 C1 C2 C3 0.5(3) . . . .
N1 C1 C2 C6 -178.90(16) . . . .
C5 C4 C3 C2 0.6(3) . . . .
C1 C2 C3 C4 -1.0(3) . . . .
C6 C2 C3 C4 178.30(18) . . . .
C9 C10 C11 C12 -0.8(3) . . . .
C13 C12 C11 C10 -0.9(3) . . . .
